data_7204130
loop_
_publ_author_name
'Akutagawa, Tomoyuki'
'Takamatsu, Nobuhiro'
'Shitagami, Kozo'
'Hasegawa, Tatsuo'
'Nakamura, Takayoshi'
'Inabe, Tamotsu'
'Fujita, Wataru'
'Awaga, Kunio'

_publ_section_title
;
 Diversity in the &#x00BD; spin arrangement of [Ni(dmit)2]-- anions in
 divalent Ca2+(crown ether) supramolecular cation salts
;
_journal_issue 9
_journal_name_full 'Journal of Materials Chemistry'
_journal_page_first 2118
_journal_paper_doi 10.1039/b101873f
_journal_volume 11
_journal_year 2001
_chemical_formula_moiety ' C28 H31 Ca N3 Ni2 O5 S20 '
_chemical_formula_sum 'C28 H31 Ca N3 Ni2 O5 S20'
_chemical_formula_weight 1288.25
_space_group_IT_number 136
_symmetry_cell_setting tetragonal
_symmetry_Int_Tables_number 136
_symmetry_space_group_name_Hall '-P 4n 2n'
_symmetry_space_group_name_H-M 'P 42/m n m'
_audit_creation_date 2001-04-12
_audit_creation_method 'by CrystalStructure v1.00'
_cell_angle_alpha 90
_cell_angle_beta 90
_cell_angle_gamma 90
_cell_formula_units_Z 2
_cell_length_a 15.598(3)
_cell_length_b 15.5975
_cell_length_c 10.222(4)
_cell_measurement_reflns_used 25
_cell_measurement_temperature 296.1
_cell_measurement_theta_max 14.9
_cell_measurement_theta_min 14.6
_cell_volume 2486.9(11)
_computing_cell_refinement 'MSC/AFC Diffractometer Control'
_computing_data_collection 'MSC/AFC Diffractometer Control'
_computing_data_reduction CrystalStructure
_computing_publication_material 'CrystalStructure Ver. 1.00'
_computing_structure_refinement CRYSTALS
_computing_structure_solution SIR92
_diffrn_measurement_device_type 'Rigaku AFC7R'
_diffrn_measurement_method \w-2\q
_diffrn_radiation_type 'Mo K\a'
_diffrn_radiation_wavelength 0.7107
_diffrn_reflns_limit_h_max 20
_diffrn_reflns_limit_h_min 0
_diffrn_reflns_limit_k_max 14
_diffrn_reflns_limit_k_min 0
_diffrn_reflns_limit_l_max 0
_diffrn_reflns_limit_l_min -13
_diffrn_reflns_number 1706
_diffrn_reflns_theta_max 27.49
_diffrn_standards_decay_% 0.37
_diffrn_standards_interval_count 150
_diffrn_standards_number 3
_exptl_absorpt_coefficient_mu 1.739
_exptl_absorpt_correction_T_max 0.840
_exptl_absorpt_correction_T_min 0.816
_exptl_absorpt_correction_type
;
\y scans (North,Phillips & Matthews, 1968)
;
_exptl_crystal_colour black
_exptl_crystal_density_diffrn 1.720
_exptl_crystal_density_meas 1.800
_exptl_crystal_description plate
_exptl_crystal_size_max 0.60
_exptl_crystal_size_mid 0.40
_exptl_crystal_size_min 0.10
_refine_diff_density_max 0.96
_refine_diff_density_min -1.00
_refine_ls_extinction_method none
_refine_ls_goodness_of_fit_obs 3.470
_refine_ls_hydrogen_treatment noref
_refine_ls_number_parameters 87
_refine_ls_number_reflns 947
_refine_ls_R_factor_obs 0.0500
_refine_ls_shift/esd_max 0.2600
_refine_ls_structure_factor_coef Fsqd
_refine_ls_weighting_details 'w = 1/\s^2^(Fo^2^)'
_refine_ls_weighting_scheme sigma
_refine_ls_wR_factor_obs 0.0810
_reflns_number_total 947
_reflns_threshold_expression F^2^>2.0\s(F^2^)
_cod_data_source_file b101873f.txt
_cod_data_source_block '_master_file_afc7*.xtl'
_cod_original_cell_volume 2486.9(6)
_cod_original_sg_symbol_H-M 'P 42/m n m '
_cod_original_formula_sum ' C28 H31 Ca N3 Ni2 O5 S20 '
_cod_database_code 7204130

loop_
_symmetry_equiv_pos_as_xyz
'   +x,   +y,   +z'
'   -x,   -y,   +z'
1/2+x,1/2-y,1/2+z
1/2-x,1/2+y,1/2+z
'   +y,   +x,   +z'
'   -y,   -x,   +z'
1/2+y,1/2-x,1/2+z
1/2-y,1/2+x,1/2+z
'   -x,   -y,   -z'
'   +x,   +y,   -z'
1/2-x,1/2+y,1/2-z
1/2+x,1/2-y,1/2-z
'   -y,   -x,   -z'
'   +y,   +x,   -z'
1/2-y,1/2+x,1/2-z
1/2+y,1/2-x,1/2-z

loop_
_atom_site_aniso_label
_atom_site_aniso_U_11
_atom_site_aniso_U_22
_atom_site_aniso_U_33
_atom_site_aniso_U_12
_atom_site_aniso_U_13
_atom_site_aniso_U_23
Ni(1) 0.0487(7) 0.0487(7) 0.049(1) 0.010(1) 0.0000 0.0000
Ca(1) 0.058(2) 0.058(2) 0.098(4) -0.009(2) 0.0000 0.0000
S(1) 0.075(1) 0.074(1) 0.048(1) 0.033(1) -0.004(1) -0.004(1)
S(2) 0.058(1) 0.063(1) 0.052(1) 0.019(1) 0.002(1) -0.004(1)
S(3) 0.052(2) 0.060(2) 0.078(2) 0.013(1) 0.0000 0.0000
O(1) 0.30(2) 0.30(2) 0.12(1) -0.00(2) 0.07(1) -0.07(1)
N(1) 0.17(2) 0.17(2) 0.31(4) 0.14(2) 0.0000 0.0000
N(2) 0.067(6) 0.067(6) 0.10(1) 0.001(8) 0.0000 0.0000
C(1) 0.047(4) 0.042(4) 0.042(3) 0.005(3) -0.001(3) -0.001(3)
C(2) 0.037(6) 0.035(6) 0.070(7) -0.001(4) 0.0000 0.0000
C(3) 0.21(2) 0.21(2) 0.46(7) 0.09(2) 0.09(2) -0.09(2)
C(4) 0.13(3) 0.13(2) 0.27(5) -0.04(2) 0.04(3) -0.11(3)
C(5) 0.40(6) 0.40(6) 0.11(1) -0.11(6) 0.09(2) -0.09(2)
C(6) 0.083(8) 0.083(8) 0.05(1) 0.04(1) 0.0000 0.0000
C(7) 0.053(7) 0.053(7) 0.13(2) -0.037(8) 0.0000 0.0000

loop_
_atom_site_label
_atom_site_type_symbol
_atom_site_fract_x
_atom_site_fract_y
_atom_site_fract_z
_atom_site_U_iso_or_equiv
_atom_site_thermal_displace_type
_atom_site_occupancy
_atom_site_symmetry_multiplicity
_atom_site_calc_flag
_atom_site_refinement_flags
_atom_site_disorder_assembly
_atom_site_disorder_group
Ni(1) Ni 0.81885(9) -0.18115(9) 0.5000 0.0486(4) Uani 1.00 4 d S . .
Ca(1) Ca 1.0000 0.0000 0.0000 0.071(1) Uani 1.00 8 d S . .
S(1) S 0.8871(1) -0.2476(1) 0.3467(2) 0.0656(6) Uani 1.00 1 d . . .
S(2) S 1.0346(1) -0.3744(1) 0.3591(2) 0.0576(6) Uani 1.00 1 d . . .
S(3) S 1.1576(2) -0.4855(2) 0.5000 0.0633(9) Uani 1.00 2 d S . .
O(1) O 1.060(1) -0.060(1) -0.217(2) 0.238(7) Uani 1.00 2 d S . .
N(1) N 1.1143(8) -0.1143(8) 0.0000 0.22(1) Uani 1.00 4 d S . .
N(2) N 0.8885(6) -0.1115(6) 0.0000 0.079(4) Uani 1.00 4 d S . .
C(1) C 0.9591(4) -0.3093(4) 0.4324(5) 0.044(2) Uani 1.00 1 d . . .
C(2) C 1.0796(6) -0.4155(6) 0.5000 0.047(3) Uani 1.00 2 d S . .
C(3) C 1.145(1) -0.145(1) -0.114(4) 0.29(2) Uani 1.00 2 d S . .
C(4) C 1.0929 -0.1582 -0.2093 0.18(2) Uani 0.50 1 d P . .
C(5) C 1.038(2) -0.038(2) -0.321(2) 0.30(2) Uani 1.00 2 d S . .
C(6) C 0.8338(9) -0.1662(9) 0.0000 0.074(4) Uani 1.00 4 d S . .
C(7) C 0.7689(6) -0.2311(6) 0.0000 0.079(5) Uani 1.00 4 d S . .

loop_
_atom_type_symbol
_atom_type_description
_atom_type_scat_dispersion_real
_atom_type_scat_dispersion_imag
_atom_type_scat_source
C C 0.006 0.003
;
International Tables for Crystallography
(1992, Vol. C, Tables 4.2.6.8 and 6.1.1.4)
;
S S 0.148 0.159
;
International Tables for Crystallography
(1992, Vol. C, Tables 4.2.6.8 and 6.1.1.4)
;
Ni Ni 0.320 1.265
;
International Tables for Crystallography
(1992, Vol. C, Tables 4.2.6.8 and 6.1.1.4)
;
N N 0.011 0.006
;
International Tables for Crystallography
(1992, Vol. C, Tables 4.2.6.8 and 6.1.1.4)
;
O O 0.017 0.010
;
International Tables for Crystallography
(1992, Vol. C, Tables 4.2.6.8 and 6.1.1.4)
;
H H 0.000 0.000
;
International Tables for Crystallography
(1992, Vol. C, Table 6.1.1.4)
;
Ca Ca 0.252 0.372
;
International Tables for Crystallography
(1992, Vol. C, Tables 4.2.6.8 and 6.1.1.4)
;

loop_
_geom_angle_atom_site_label_1
_geom_angle_site_symmetry_1
_geom_angle_atom_site_label_2
_geom_angle_site_symmetry_2
_geom_angle_atom_site_label_3
_geom_angle_site_symmetry_3
_geom_angle
_geom_angle_publ_flag
Ni1 . S1 . C1 . 102.8(2) yes
C1 . S2 . C2 . 97.7(3) yes
C4 . O1 . C5 . 114.8(21) yes
S1 . C1 . S2 . 123.7(3) yes
S2 . C2 . S3 . 123.4(3) yes
N1 . C3 . C4 . 118.9(15) yes
O1 . C4 . C3 . 95.0(10) yes
N2 . C6 . C7 . 179.992 yes

loop_
_geom_bond_atom_site_label_1
_geom_bond_site_symmetry_1
_geom_bond_atom_site_label_2
_geom_bond_site_symmetry_2
_geom_bond_distance
_geom_bond_publ_flag
Ni1 . S1 . 2.1587(18) yes
S1 . C1 . 1.719(6) yes
S2 . C1 . 1.726(6) yes
S2 . C2 . 1.726(5) yes
S3 . C2 . 1.635(9) yes
O1 . C4 . 1.61(2) yes
O1 . C5 . 1.18(3) yes
N1 . C3 . 1.35(3) yes
N2 . C6 . 1.21(2) yes
C3 . C4 . 1.29(3) yes
C6 . C7 . 1.43(2) yes

loop_
_geom_contact_atom_site_label_1
_geom_contact_site_symmetry_1
_geom_contact_atom_site_label_2
_geom_contact_site_symmetry_2
_geom_contact_distance
_geom_contact_publ_flag
Ni1 . S1 6_556 2.1587(18) yes
Ni1 . S1 11_645 2.1587(18) yes
Ni1 . S1 16_646 2.1587(18) yes
Ni1 . C1 6_556 3.043(6) yes
Ni1 . C1 11_645 3.043(6) yes
Ni1 . C1 16_646 3.043(6) yes
Ca1 . O1 2_755 2.586(14) yes
Ca1 . O1 5_755 2.586(14) yes
Ca1 . O1 6_555 2.586(14) yes
Ca1 . N1 2_755 2.521(18) yes
Ca1 . N2 2_755 2.460(13) yes
Ca1 . C3 2_755 3.41(2) yes
Ca1 . C3 5_755 3.41(2) yes
Ca1 . C3 6_555 3.41(2) yes
Ca1 . C4 2_755 3.5732(5) yes
Ca1 . C4 5_755 3.5732(5) yes
Ca1 . C4 6_555 3.5732(5) yes
Ca1 . C4 11_645 3.5732(5) yes
Ca1 . C4 12_665 3.5732(5) yes
Ca1 . C4 15_665 3.5732(5) yes
Ca1 . C4 16_645 3.5732(5) yes
Ca1 . C5 2_755 3.39(2) yes
Ca1 . C5 5_755 3.39(2) yes
Ca1 . C5 6_555 3.39(2) yes
S1 . S1 6_556 3.133(4) yes
S1 . S1 11_645 2.970(3) yes
S1 . C1 6_556 2.700(6) yes
S2 . S2 6_556 2.881(4) yes
S2 . C1 6_556 2.639(6) yes
O1 . O1 5_755 2.67(5) yes
O1 . N2 2_755 3.569(14) yes
O1 . C4 15_665 1.61(2) yes
O1 . C5 5_755 2.42(3) yes
N1 . N2 2_755 3.522(16) yes
N1 . C3 6_555 1.35(3) yes
N1 . C4 6_555 2.271(2) yes
N1 . C4 12_665 2.271(2) yes
N1 . C4 15_665 2.271(2) yes
C1 . C1 6_556 1.383(11) yes
C3 . C3 6_555 2.33(8) yes
C3 . C4 6_555 3.41(4) yes
C3 . C4 12_665 3.41(4) yes
C3 . C4 15_665 1.29(3) yes
C4 . C4 15_665 1.43996(12) yes
C5 . C5 5_755 1.68(8) yes
